data_4067803
loop_
_publ_author_name
'Yoshii, Akiko'
'Takenaka, Hiroe'
'Nagata, Hiroko'
'Noda, Sayo'
'Nakamae, Kanako'
'Kure, Bunsho'
'Nakajima, Takayuki'
'Tanase, Tomoaki'

_publ_section_title
;
 Heterotrinuclear Complexes with Palladium, Rhodium, and Iridium Ions
 Assembled by Conformational Switching of a Tetraphosphine Ligand around a
 Palladium Center
;
_journal_issue 1
_journal_name_full Organometallics
_journal_page_first 133
_journal_paper_doi 10.1021/om2006744
_journal_volume 31
_journal_year 2012
_chemical_formula_moiety 'C60 H59 Ag O10 P4 Pd S3 '
_chemical_formula_sum 'C60 H59 Ag O10 P4 Pd S3'
_chemical_formula_weight 1374.46
_space_group_IT_number 2
_symmetry_cell_setting triclinic
_symmetry_Int_Tables_number 2
_symmetry_space_group_name_Hall '-P 1'
_symmetry_space_group_name_H-M 'P -1'
_cell_angle_alpha 117.773(3)
_cell_angle_beta 102.0868(4)
_cell_angle_gamma 107.3202(8)
_cell_formula_units_Z 2
_cell_length_a 15.072(4)
_cell_length_b 15.753(4)
_cell_length_c 15.813(4)
_cell_measurement_reflns_used 6658
_cell_measurement_temperature 153(2)
_cell_measurement_theta_max 27.5
_cell_measurement_theta_min 3.0
_cell_volume 2889.5(13)
_computing_cell_refinement CrystalClear
_computing_data_collection CrystalClear
_computing_data_reduction CrystalStructure
_computing_molecular_graphics ORTEP-II
_computing_publication_material 'CrystalStructure 3.8'
_computing_structure_refinement SHELXL
_computing_structure_solution SIR92
_diffrn_ambient_temperature 153(2)
_diffrn_detector_area_resol_mean 7.31
_diffrn_measured_fraction_theta_full 0.990
_diffrn_measured_fraction_theta_max 0.990
_diffrn_measurement_device_type 'Rigaku Mercury'
_diffrn_measurement_method \w
_diffrn_radiation_type 'Mo K\a'
_diffrn_radiation_wavelength 0.71070
_diffrn_reflns_av_R_equivalents 0.019
_diffrn_reflns_limit_h_max 19
_diffrn_reflns_limit_h_min -19
_diffrn_reflns_limit_k_max 20
_diffrn_reflns_limit_k_min -20
_diffrn_reflns_limit_l_max 20
_diffrn_reflns_limit_l_min -20
_diffrn_reflns_number 27218
_diffrn_reflns_theta_full 27.50
_diffrn_reflns_theta_max 27.48
_exptl_absorpt_coefficient_mu 0.927
_exptl_absorpt_correction_T_max 0.870
_exptl_absorpt_correction_T_min 0.790
_exptl_absorpt_correction_type multi-scan
_exptl_absorpt_process_details 'Jacobson, R. (1998) Private communication'
_exptl_crystal_colour colorless
_exptl_crystal_density_diffrn 1.580
_exptl_crystal_density_method 'not measured'
_exptl_crystal_description block
_exptl_crystal_F_000 1400.00
_exptl_crystal_size_max 0.30
_exptl_crystal_size_mid 0.20
_exptl_crystal_size_min 0.15
_refine_diff_density_max 2.43
_refine_diff_density_min -1.91
_refine_ls_extinction_method none
_refine_ls_goodness_of_fit_ref 1.062
_refine_ls_hydrogen_treatment refall
_refine_ls_number_parameters 737
_refine_ls_number_reflns 12756
_refine_ls_R_factor_gt 0.0491
_refine_ls_shift/su_max 0.004
_refine_ls_structure_factor_coef Fsqd
_refine_ls_weighting_details 'w = 1/[\s^2^(Fo^2^)+(0.0617P)^2^+9.4964P] where P=(Fo^2^+2Fc^2^)/3'
_refine_ls_weighting_scheme calc
_refine_ls_wR_factor_ref 0.1236
_reflns_number_gt 10109
_reflns_number_total 12756
_reflns_threshold_expression F^2^>2.0\s(F^2^)
_cod_data_source_file om2006744_si_002.cif
_cod_data_source_block '_complex20b'
_cod_original_formula_sum 'C60 H59 Ag O10 P4 Pd S3 '
_cod_database_code 4067803

loop_
_symmetry_equiv_pos_site_id
_symmetry_equiv_pos_as_xyz
1 +X,+Y,+Z
2 -X,-Y,-Z

loop_
_atom_site_label
_atom_site_type_symbol
_atom_site_fract_x
_atom_site_fract_y
_atom_site_fract_z
_atom_site_U_iso_or_equiv
_atom_site_adp_type
_atom_site_occupancy
_atom_site_symmetry_multiplicity
_atom_site_calc_flag
_atom_site_refinement_flags
Ag(1) Ag -0.30657(3) 0.09697(4) 0.07163(3) 0.05116(13) Uani 1.00 1 d .
Pd(1) Pd 0.04027(2) 0.19429(2) 0.33781(2) 0.02038(7) Uani 1.00 1 d .
S(1) S 0.16418(9) 0.07427(10) 0.29522(10) 0.0361(2) Uani 1.00 1 d .
S(2) S -0.44826(11) 0.13821(11) -0.05341(11) 0.0494(3) Uani 1.00 1 d .
S(3) S 0.98227(8) 0.38958(8) 0.62811(8) 0.0291(2) Uani 1.00 1 d .
P(1) P -0.12013(7) 0.04931(8) 0.26010(8) 0.0218(2) Uani 1.00 1 d .
P(2) P -0.24599(7) 0.16998(8) 0.25324(8) 0.0224(2) Uani 1.00 1 d .
P(3) P -0.01844(7) 0.30063(7) 0.31834(7) 0.01823(17) Uani 1.00 1 d .
P(4) P 0.17905(7) 0.36595(8) 0.42716(7) 0.02050(18) Uani 1.00 1 d .
O(1) O 0.1169(2) 0.1105(2) 0.3684(2) 0.0337(6) Uani 1.00 1 d .
O(2) O 0.2537(3) 0.1595(3) 0.3176(4) 0.0652(12) Uani 1.00 1 d .
O(3) O 0.0869(3) 0.0094(3) 0.1884(3) 0.0637(11) Uani 1.00 1 d .
O(4) O -0.3818(3) 0.0845(3) -0.0706(2) 0.0533(9) Uani 1.00 1 d .
O(5) O -0.3941(4) 0.2453(3) 0.0382(3) 0.0831(16) Uani 1.00 1 d .
O(6) O -0.5411(3) 0.0691(4) -0.0601(4) 0.0709(12) Uani 1.00 1 d .
O(7) O 1.0472(2) 0.4748(2) 0.6232(2) 0.0305(6) Uani 1.00 1 d .
O(8) O 0.8853(2) 0.3911(3) 0.6240(3) 0.0484(9) Uani 1.00 1 d .
O(9) O 0.9707(3) 0.2848(2) 0.5521(2) 0.0582(11) Uani 1.00 1 d .
O(10) O 0.5000 0.5000 0.0000 0.0697(18) Uani 1.00 2 d S
O(11) O 0.6523(7) 0.6113(6) -0.0321(5) 0.059(2) Uani 0.50 1 d P
C(1) C 0.0925(2) 0.4269(3) 0.4254(2) 0.0202(7) Uani 1.00 1 d .
C(2) C -0.1316(2) 0.3009(3) 0.3409(2) 0.0214(7) Uani 1.00 1 d .
C(3) C -0.2140(3) 0.0903(3) 0.2989(3) 0.0257(7) Uani 1.00 1 d .
C(11) C 0.2011(3) -0.0145(3) 0.3131(3) 0.0313(8) Uani 1.00 1 d .
C(12) C 0.1666(4) -0.0546(4) 0.3675(4) 0.0424(11) Uani 1.00 1 d .
C(13) C 0.1984(4) -0.1240(4) 0.3798(4) 0.0427(11) Uani 1.00 1 d .
C(14) C 0.2630(3) -0.1540(4) 0.3367(4) 0.0416(11) Uani 1.00 1 d .
C(15) C 0.2922(4) -0.1179(4) 0.2780(5) 0.0505(13) Uani 1.00 1 d .
C(16) C 0.2631(4) -0.0478(4) 0.2668(4) 0.0428(11) Uani 1.00 1 d .
C(17) C 0.3012(4) -0.2258(4) 0.3536(5) 0.0524(13) Uani 1.00 1 d .
C(18) C -0.4851(3) 0.1478(4) -0.1615(4) 0.0442(11) Uani 1.00 1 d .
C(19) C -0.5267(4) 0.0581(4) -0.2635(4) 0.0468(12) Uani 1.00 1 d .
C(20) C -0.5586(4) 0.0664(4) -0.3475(4) 0.0483(12) Uani 1.00 1 d .
C(21) C -0.5478(4) 0.1629(4) -0.3318(4) 0.0520(13) Uani 1.00 1 d .
C(22) C -0.5055(6) 0.2520(5) -0.2291(5) 0.076(2) Uani 1.00 1 d .
C(23) C -0.4742(5) 0.2449(5) -0.1448(5) 0.0700(19) Uani 1.00 1 d .
C(24) C -0.5792(5) 0.1743(6) -0.4211(5) 0.0693(18) Uani 1.00 1 d .
C(25) C 1.0457(3) 0.4217(3) 0.7544(2) 0.0244(7) Uani 1.00 1 d .
C(26) C 0.9900(3) 0.3972(3) 0.8059(3) 0.0345(9) Uani 1.00 1 d .
C(27) C 1.0406(4) 0.4247(4) 0.9058(4) 0.0500(13) Uani 1.00 1 d .
C(28) C 1.1450(4) 0.4779(5) 0.9552(4) 0.0590(16) Uani 1.00 1 d .
C(29) C 1.1997(4) 0.5029(5) 0.9026(4) 0.0543(14) Uani 1.00 1 d .
C(30) C 1.1510(3) 0.4754(4) 0.8033(3) 0.0360(9) Uani 1.00 1 d .
C(31) C 1.1979(7) 0.5066(11) 1.0635(6) 0.128(4) Uani 1.00 1 d .
C(101) C 0.2576(2) 0.4238(3) 0.5618(2) 0.0234(7) Uani 1.00 1 d .
C(102) C 0.2690(3) 0.3575(3) 0.5929(3) 0.0314(8) Uani 1.00 1 d .
C(103) C 0.3312(3) 0.4036(4) 0.6973(3) 0.0384(10) Uani 1.00 1 d .
C(104) C 0.3785(3) 0.5138(4) 0.7684(3) 0.0345(9) Uani 1.00 1 d .
C(105) C 0.3664(3) 0.5796(3) 0.7373(3) 0.0320(9) Uani 1.00 1 d .
C(106) C 0.3067(3) 0.5350(3) 0.6339(3) 0.0284(8) Uani 1.00 1 d .
C(107) C 0.2665(2) 0.4104(3) 0.3766(2) 0.0239(7) Uani 1.00 1 d .
C(108) C 0.2483(3) 0.4578(3) 0.3240(3) 0.0321(9) Uani 1.00 1 d .
C(109) C 0.3192(3) 0.4932(4) 0.2891(3) 0.0408(10) Uani 1.00 1 d .
C(110) C 0.4067(3) 0.4820(4) 0.3058(3) 0.0412(11) Uani 1.00 1 d .
C(111) C 0.4248(3) 0.4346(4) 0.3581(3) 0.0390(10) Uani 1.00 1 d .
C(112) C 0.3554(3) 0.3986(3) 0.3934(3) 0.0297(8) Uani 1.00 1 d .
C(113) C -0.0345(2) 0.2818(3) 0.1940(2) 0.0237(7) Uani 1.00 1 d .
C(114) C -0.1064(3) 0.3022(3) 0.1449(3) 0.0309(8) Uani 1.00 1 d .
C(115) C -0.1202(4) 0.2808(4) 0.0464(3) 0.0431(11) Uani 1.00 1 d .
C(116) C -0.0626(4) 0.2402(4) -0.0032(3) 0.0441(11) Uani 1.00 1 d .
C(117) C 0.0095(4) 0.2223(4) 0.0453(3) 0.0415(11) Uani 1.00 1 d .
C(118) C 0.0243(3) 0.2424(3) 0.1435(3) 0.0316(8) Uani 1.00 1 d .
C(119) C -0.3395(2) 0.1966(3) 0.3038(3) 0.0252(7) Uani 1.00 1 d .
C(120) C -0.4348(3) 0.1650(3) 0.2327(3) 0.0305(8) Uani 1.00 1 d .
C(121) C -0.5090(3) 0.1806(4) 0.2688(4) 0.0406(11) Uani 1.00 1 d .
C(122) C -0.4888(3) 0.2278(4) 0.3730(4) 0.0425(11) Uani 1.00 1 d .
C(123) C -0.3937(3) 0.2607(4) 0.4437(3) 0.0388(10) Uani 1.00 1 d .
C(124) C -0.3197(3) 0.2447(3) 0.4096(3) 0.0311(8) Uani 1.00 1 d .
C(125) C -0.1774(3) -0.0327(3) 0.1188(3) 0.0304(8) Uani 1.00 1 d .
C(126) C -0.1235(4) -0.0138(4) 0.0638(3) 0.0464(12) Uani 1.00 1 d .
C(127) C -0.1670(5) -0.0774(5) -0.0457(4) 0.0601(16) Uani 1.00 1 d .
C(128) C -0.2614(4) -0.1586(5) -0.0992(3) 0.0638(18) Uani 1.00 1 d .
C(129) C -0.3155(5) -0.1774(7) -0.0470(5) 0.099(3) Uani 1.00 1 d .
C(130) C -0.2756(4) -0.1159(6) 0.0624(4) 0.075(2) Uani 1.00 1 d .
C(131) C -0.1197(3) -0.0440(3) 0.2964(3) 0.0299(8) Uani 1.00 1 d .
C(132) C -0.1021(6) -0.1275(5) 0.2389(5) 0.0668(19) Uani 1.00 1 d .
C(133) C -0.0968(5) -0.1974(5) 0.2668(5) 0.0628(17) Uani 1.00 1 d .
C(134) C -0.1084(5) -0.1849(5) 0.3502(5) 0.0616(16) Uani 1.00 1 d .
C(135) C -0.1635(10) -0.1263(10) 0.3871(9) 0.049(2) Uani 0.50 1 d P
C(136) C -0.1643(9) -0.0511(8) 0.3645(8) 0.038(2) Uani 0.50 1 d P
C(137) C -0.0835(12) -0.0776(11) 0.4296(11) 0.059(3) Uani 0.50 1 d P
C(138) C -0.0918(11) -0.0067(9) 0.4014(8) 0.046(2) Uani 0.50 1 d P
H(1) H 0.0839 0.4587 0.4892 0.023 Uiso 1.00 1 c R
H(2) H 0.1123 0.4786 0.4091 0.023 Uiso 1.00 1 c R
H(3) H -0.1177 0.3226 0.4113 0.025 Uiso 1.00 1 c R
H(4) H -0.1451 0.3521 0.3319 0.025 Uiso 1.00 1 c R
H(5) H -0.1880 0.1323 0.3734 0.031 Uiso 1.00 1 c R
H(6) H -0.2752 0.0271 0.2710 0.031 Uiso 1.00 1 c R
H(7) H 0.2451 -0.2930 0.3249 0.063 Uiso 1.00 1 c R
H(8) H 0.3454 -0.2381 0.3186 0.063 Uiso 1.00 1 c R
H(9) H 0.3379 -0.1923 0.4260 0.063 Uiso 1.00 1 c R
H(10) H -0.6290 0.1996 -0.4184 0.084 Uiso 1.00 1 c R
H(11) H -0.5209 0.2248 -0.4172 0.084 Uiso 1.00 1 c R
H(12) H -0.6064 0.1065 -0.4867 0.084 Uiso 1.00 1 c R
H(13) H 1.2425 0.4710 1.0596 0.147 Uiso 1.00 1 c R
H(14) H 1.2419 0.5820 1.1102 0.147 Uiso 1.00 1 c R
H(15) H 1.1524 0.4831 1.0878 0.147 Uiso 1.00 1 c R
H(16) H 0.2342 0.2810 0.5435 0.038 Uiso 1.00 1 c R
H(17) H 0.3410 0.3589 0.7195 0.045 Uiso 1.00 1 c R
H(18) H 0.4199 0.5451 0.8398 0.041 Uiso 1.00 1 c R
H(19) H 0.3991 0.6557 0.7866 0.037 Uiso 1.00 1 c R
H(20) H 0.2989 0.5807 0.6121 0.033 Uiso 1.00 1 c R
H(21) H 0.1875 0.4661 0.3121 0.038 Uiso 1.00 1 c R
H(22) H 0.3064 0.5251 0.2522 0.048 Uiso 1.00 1 c R
H(23) H 0.4552 0.5072 0.2823 0.049 Uiso 1.00 1 c R
H(24) H 0.4857 0.4266 0.3696 0.046 Uiso 1.00 1 c R
H(25) H 0.3679 0.3654 0.4290 0.035 Uiso 1.00 1 c R
H(26) H -0.1455 0.3305 0.1799 0.037 Uiso 1.00 1 c R
H(27) H -0.1704 0.2935 0.0122 0.051 Uiso 1.00 1 c R
H(28) H -0.0729 0.2248 -0.0717 0.052 Uiso 1.00 1 c R
H(29) H 0.0498 0.1957 0.0111 0.049 Uiso 1.00 1 c R
H(30) H 0.0748 0.2297 0.1767 0.037 Uiso 1.00 1 c R
H(31) H -0.4492 0.1324 0.1593 0.036 Uiso 1.00 1 c R
H(32) H -0.5747 0.1577 0.2207 0.048 Uiso 1.00 1 c R
H(33) H -0.5395 0.2393 0.3977 0.050 Uiso 1.00 1 c R
H(34) H -0.3797 0.2940 0.5169 0.045 Uiso 1.00 1 c R
H(35) H -0.2543 0.2674 0.4584 0.037 Uiso 1.00 1 c R
H(36) H -0.0553 0.0435 0.1015 0.057 Uiso 1.00 1 c R
H(37) H -0.1276 -0.0616 -0.0828 0.070 Uiso 1.00 1 c R
H(38) H -0.2908 -0.2007 -0.1742 0.075 Uiso 1.00 1 c R
H(39) H -0.3824 -0.2381 -0.0860 0.119 Uiso 1.00 1 c R
H(40) H -0.3162 -0.1290 0.0980 0.087 Uiso 1.00 1 c R
H(41) H 0.1205 -0.0348 0.3962 0.049 Uiso 1.00 1 c R
H(42) H 0.1752 -0.1518 0.4177 0.050 Uiso 1.00 1 c R
H(43) H 0.3337 -0.1429 0.2440 0.060 Uiso 1.00 1 c R
H(44) H 0.2850 -0.0229 0.2264 0.050 Uiso 1.00 1 c R
H(45) H -0.5335 -0.0101 -0.2761 0.056 Uiso 1.00 1 c R
H(46) H -0.5887 0.0034 -0.4184 0.057 Uiso 1.00 1 c R
H(47) H -0.4981 0.3209 -0.2157 0.089 Uiso 1.00 1 c R
H(48) H -0.4456 0.3079 -0.0746 0.084 Uiso 1.00 1 c R
H(49) H 0.9168 0.3620 0.7733 0.041 Uiso 1.00 1 c R
H(50) H 1.0011 0.4047 0.9399 0.058 Uiso 1.00 1 c R
H(51) H 1.2727 0.5417 0.9364 0.065 Uiso 1.00 1 c R
H(52) H 1.1894 0.4924 0.7675 0.043 Uiso 1.00 1 c R
H(53) H -0.0952 -0.1393 0.1756 0.078 Uiso 1.00 1 c R
H(54) H -0.0835 -0.2553 0.2250 0.073 Uiso 1.00 1 c R
H(55) H -0.1039 -0.2340 0.3685 0.073 Uiso 1.00 1 c R
H(56) H -0.1993 -0.1386 0.4270 0.059 Uiso 0.50 1 c R
H(57) H -0.1936 -0.0046 0.3947 0.046 Uiso 0.50 1 c R
H(58) H -0.0611 -0.0532 0.5021 0.070 Uiso 0.50 1 c R
H(59) H -0.0786 0.0652 0.4530 0.056 Uiso 0.50 1 c R

loop_
_atom_site_aniso_label
_atom_site_aniso_U_11
_atom_site_aniso_U_22
_atom_site_aniso_U_33
_atom_site_aniso_U_12
_atom_site_aniso_U_13
_atom_site_aniso_U_23
Ag(1) 0.0501(2) 0.0637(2) 0.02516(18) 0.0243(2) 0.00660(16) 0.01993(18)
Pd(1) 0.02052(14) 0.01919(15) 0.02056(14) 0.01099(11) 0.00603(11) 0.01050(12)
S(1) 0.0431(6) 0.0406(6) 0.0449(6) 0.0275(5) 0.0238(5) 0.0307(5)
S(2) 0.0549(7) 0.0433(7) 0.0381(6) 0.0150(6) 0.0173(5) 0.0202(5)
S(3) 0.0333(5) 0.0254(5) 0.0239(4) 0.0104(4) 0.0036(4) 0.0158(4)
P(1) 0.0245(4) 0.0173(4) 0.0209(4) 0.0096(3) 0.0058(3) 0.0103(3)
P(2) 0.0193(4) 0.0220(4) 0.0227(4) 0.0092(3) 0.0049(3) 0.0122(4)
P(3) 0.0187(4) 0.0185(4) 0.0178(4) 0.0097(3) 0.0060(3) 0.0104(3)
P(4) 0.0176(4) 0.0221(4) 0.0210(4) 0.0095(3) 0.0065(3) 0.0120(3)
O(1) 0.0357(16) 0.0285(15) 0.0367(16) 0.0214(13) 0.0067(13) 0.0177(13)
O(2) 0.060(2) 0.059(2) 0.123(4) 0.040(2) 0.057(2) 0.067(2)
O(3) 0.095(3) 0.078(2) 0.0360(19) 0.061(2) 0.025(2) 0.033(2)
O(4) 0.050(2) 0.070(2) 0.0328(18) 0.028(2) 0.0108(16) 0.0268(18)
O(5) 0.132(4) 0.043(2) 0.037(2) 0.022(2) 0.020(2) 0.0145(19)
O(6) 0.067(2) 0.083(3) 0.103(3) 0.037(2) 0.048(2) 0.073(3)
O(7) 0.0352(15) 0.0341(16) 0.0290(14) 0.0167(13) 0.0135(12) 0.0220(13)
O(8) 0.0279(16) 0.067(2) 0.063(2) 0.0165(16) 0.0086(15) 0.052(2)
O(9) 0.102(3) 0.0294(18) 0.0260(16) 0.028(2) 0.0072(18) 0.0128(14)
O(10) 0.110(5) 0.057(3) 0.079(4) 0.062(3) 0.027(3) 0.054(3)
O(11) 0.081(5) 0.064(5) 0.029(3) 0.040(4) 0.009(3) 0.026(3)
C(1) 0.0202(16) 0.0205(17) 0.0200(16) 0.0106(14) 0.0075(13) 0.0110(14)
C(2) 0.0229(17) 0.0193(17) 0.0217(17) 0.0114(14) 0.0076(14) 0.0111(14)
C(3) 0.0265(19) 0.0212(18) 0.0292(19) 0.0112(15) 0.0102(16) 0.0145(16)
C(11) 0.033(2) 0.028(2) 0.033(2) 0.0146(17) 0.0100(17) 0.0179(18)
C(12) 0.055(3) 0.042(2) 0.047(2) 0.030(2) 0.032(2) 0.028(2)
C(13) 0.061(3) 0.038(2) 0.045(2) 0.028(2) 0.030(2) 0.028(2)
C(14) 0.032(2) 0.034(2) 0.050(2) 0.016(2) 0.007(2) 0.021(2)
C(15) 0.047(2) 0.054(3) 0.080(4) 0.036(2) 0.040(2) 0.045(3)
C(16) 0.045(2) 0.046(2) 0.057(3) 0.027(2) 0.033(2) 0.034(2)
C(17) 0.049(3) 0.049(3) 0.073(3) 0.029(2) 0.021(2) 0.042(3)
C(18) 0.038(2) 0.041(2) 0.041(2) 0.012(2) 0.012(2) 0.019(2)
C(19) 0.053(3) 0.037(2) 0.045(2) 0.012(2) 0.023(2) 0.023(2)
C(20) 0.043(2) 0.045(2) 0.048(2) 0.012(2) 0.017(2) 0.026(2)
C(21) 0.037(2) 0.056(3) 0.055(3) 0.018(2) 0.009(2) 0.032(2)
C(22) 0.097(5) 0.045(3) 0.057(3) 0.031(3) -0.001(3) 0.022(3)
C(23) 0.084(4) 0.041(3) 0.047(3) 0.021(3) 0.003(3) 0.014(2)
C(24) 0.057(3) 0.095(5) 0.069(4) 0.037(3) 0.014(3) 0.059(4)
C(25) 0.0315(19) 0.0211(18) 0.0206(17) 0.0150(16) 0.0077(15) 0.0111(15)
C(26) 0.037(2) 0.034(2) 0.031(2) 0.0123(19) 0.0127(18) 0.0206(19)
C(27) 0.058(3) 0.060(3) 0.036(2) 0.023(2) 0.021(2) 0.032(2)
C(28) 0.053(3) 0.088(4) 0.033(2) 0.027(3) 0.007(2) 0.039(3)
C(29) 0.035(2) 0.078(4) 0.040(2) 0.020(2) 0.002(2) 0.035(2)
C(30) 0.028(2) 0.048(2) 0.034(2) 0.018(2) 0.0115(18) 0.025(2)
C(31) 0.084(5) 0.222(12) 0.062(4) 0.036(7) 0.007(4) 0.098(7)
C(101) 0.0197(17) 0.030(2) 0.0221(17) 0.0126(15) 0.0076(14) 0.0151(16)
C(102) 0.034(2) 0.031(2) 0.031(2) 0.0168(18) 0.0092(17) 0.0191(18)
C(103) 0.042(2) 0.049(2) 0.035(2) 0.028(2) 0.012(2) 0.028(2)
C(104) 0.027(2) 0.046(2) 0.026(2) 0.0145(19) 0.0068(16) 0.020(2)
C(105) 0.027(2) 0.032(2) 0.027(2) 0.0089(17) 0.0091(16) 0.0126(17)
C(106) 0.0282(19) 0.029(2) 0.0269(19) 0.0127(17) 0.0101(16) 0.0159(17)
C(107) 0.0201(17) 0.0216(18) 0.0192(17) 0.0083(14) 0.0054(14) 0.0060(14)
C(108) 0.031(2) 0.040(2) 0.029(2) 0.0164(19) 0.0123(17) 0.0224(19)
C(109) 0.044(2) 0.050(2) 0.037(2) 0.019(2) 0.020(2) 0.030(2)
C(110) 0.033(2) 0.047(2) 0.038(2) 0.010(2) 0.020(2) 0.023(2)
C(111) 0.024(2) 0.046(2) 0.038(2) 0.0149(19) 0.0148(18) 0.018(2)
C(112) 0.0246(19) 0.033(2) 0.030(2) 0.0131(17) 0.0105(16) 0.0164(18)
C(113) 0.0263(18) 0.0213(18) 0.0188(17) 0.0085(15) 0.0081(14) 0.0100(15)
C(114) 0.035(2) 0.033(2) 0.031(2) 0.0172(18) 0.0132(17) 0.0217(18)
C(115) 0.055(3) 0.048(2) 0.031(2) 0.025(2) 0.011(2) 0.028(2)
C(116) 0.062(3) 0.040(2) 0.025(2) 0.018(2) 0.017(2) 0.019(2)
C(117) 0.055(2) 0.042(2) 0.029(2) 0.023(2) 0.023(2) 0.018(2)
C(118) 0.034(2) 0.032(2) 0.027(2) 0.0157(18) 0.0123(17) 0.0153(18)
C(119) 0.0211(17) 0.0217(19) 0.034(2) 0.0109(15) 0.0106(15) 0.0167(16)
C(120) 0.0254(19) 0.030(2) 0.036(2) 0.0113(17) 0.0073(17) 0.0220(19)
C(121) 0.023(2) 0.054(3) 0.059(3) 0.021(2) 0.014(2) 0.040(2)
C(122) 0.033(2) 0.054(3) 0.073(3) 0.031(2) 0.034(2) 0.046(2)
C(123) 0.046(2) 0.046(2) 0.043(2) 0.029(2) 0.027(2) 0.030(2)
C(124) 0.0266(19) 0.031(2) 0.035(2) 0.0140(17) 0.0116(17) 0.0185(19)
C(125) 0.029(2) 0.029(2) 0.0237(19) 0.0150(17) 0.0044(16) 0.0099(17)
C(126) 0.060(3) 0.037(2) 0.029(2) 0.014(2) 0.020(2) 0.014(2)
C(127) 0.092(4) 0.060(3) 0.031(2) 0.039(3) 0.028(3) 0.024(2)
C(128) 0.059(3) 0.088(4) 0.020(2) 0.046(3) 0.005(2) 0.011(2)
C(129) 0.040(3) 0.114(6) 0.037(3) 0.003(3) -0.002(2) -0.003(3)
C(130) 0.034(2) 0.083(4) 0.033(2) -0.003(2) 0.008(2) 0.003(2)
C(131) 0.038(2) 0.023(2) 0.031(2) 0.0156(17) 0.0116(17) 0.0165(17)
C(132) 0.125(6) 0.067(4) 0.074(4) 0.075(4) 0.067(4) 0.054(3)
C(133) 0.105(5) 0.052(3) 0.083(4) 0.060(3) 0.058(4) 0.051(3)
C(134) 0.091(4) 0.055(3) 0.089(4) 0.051(3) 0.051(4) 0.059(3)
C(135) 0.068(7) 0.053(6) 0.058(6) 0.036(6) 0.040(6) 0.044(6)
C(136) 0.056(6) 0.033(5) 0.049(5) 0.031(5) 0.030(5) 0.029(4)
C(137) 0.096(10) 0.074(8) 0.071(8) 0.060(8) 0.052(8) 0.065(7)
C(138) 0.074(8) 0.047(6) 0.043(5) 0.040(6) 0.025(5) 0.035(5)

loop_
_atom_type_symbol
_atom_type_description
_atom_type_scat_dispersion_real
_atom_type_scat_dispersion_imag
_atom_type_scat_source
C C 0.003 0.002
;
International Tables for Crystallography
(1992, Vol. C, Tables 4.2.6.8 and 6.1.1.4)
;
H H 0.000 0.000
;
International Tables for Crystallography
(1992, Vol. C, Table 6.1.1.4)
;
O O 0.011 0.006
;
International Tables for Crystallography
(1992, Vol. C, Tables 4.2.6.8 and 6.1.1.4)
;
P P 0.102 0.094
;
International Tables for Crystallography
(1992, Vol. C, Tables 4.2.6.8 and 6.1.1.4)
;
Pd Pd -0.999 1.007
;
International Tables for Crystallography
(1992, Vol. C, Tables 4.2.6.8 and 6.1.1.4)
;
S S 0.125 0.123
;
International Tables for Crystallography
(1992, Vol. C, Tables 4.2.6.8 and 6.1.1.4)
;
Ag Ag -0.897 1.101
;
International Tables for Crystallography
(1992, Vol. C, Tables 4.2.6.8 and 6.1.1.4)
;

loop_
_geom_angle_atom_site_label_1
_geom_angle_atom_site_label_2
_geom_angle_atom_site_label_3
_geom_angle
_geom_angle_publ_flag
P(2) Ag(1) O(4) 155.34(13) yes
P(1) Pd(1) P(3) 95.06(4) yes
P(1) Pd(1) P(4) 165.45(4) yes
P(1) Pd(1) O(1) 92.71(8) yes
P(3) Pd(1) P(4) 72.20(3) yes
P(3) Pd(1) O(1) 172.19(7) yes
P(4) Pd(1) O(1) 99.99(7) yes
O(1) S(1) O(2) 113.3(2) yes
O(1) S(1) O(3) 109.1(2) yes
O(1) S(1) C(11) 105.0(2) yes
O(2) S(1) O(3) 115.1(3) yes
O(2) S(1) C(11) 107.5(3) yes
O(3) S(1) C(11) 106.2(2) yes
O(4) S(2) O(5) 111.6(3) yes
O(4) S(2) O(6) 109.6(3) yes
O(4) S(2) C(18) 106.2(3) yes
O(5) S(2) O(6) 116.2(3) yes
O(5) S(2) C(18) 106.8(3) yes
O(6) S(2) C(18) 105.8(3) yes
O(7) S(3) O(8) 111.7(2) yes
O(7) S(3) O(9) 112.6(2) yes
O(7) S(3) C(25) 105.67(19) yes
O(8) S(3) O(9) 113.2(2) yes
O(8) S(3) C(25) 105.4(2) yes
O(9) S(3) C(25) 107.6(2) yes
Pd(1) P(1) C(3) 113.05(11) yes
Pd(1) P(1) C(125) 115.32(17) yes
Pd(1) P(1) C(131) 112.92(13) yes
C(3) P(1) C(125) 105.4(2) yes
C(3) P(1) C(131) 104.2(2) yes
C(125) P(1) C(131) 105.0(2) yes
Ag(1) P(2) C(2) 116.99(17) yes
Ag(1) P(2) C(3) 118.96(13) yes
Ag(1) P(2) C(119) 111.29(15) yes
C(2) P(2) C(3) 101.8(2) yes
C(2) P(2) C(119) 102.58(18) yes
C(3) P(2) C(119) 103.1(2) yes
Pd(1) P(3) C(1) 95.79(17) yes
Pd(1) P(3) C(2) 118.72(18) yes
Pd(1) P(3) C(113) 111.75(17) yes
C(1) P(3) C(2) 109.17(17) yes
C(1) P(3) C(113) 111.6(2) yes
C(2) P(3) C(113) 109.1(2) yes
Pd(1) P(4) C(1) 91.09(11) yes
Pd(1) P(4) C(101) 116.07(16) yes
Pd(1) P(4) C(107) 126.51(10) yes
C(1) P(4) C(101) 108.7(2) yes
C(1) P(4) C(107) 107.0(2) yes
C(101) P(4) C(107) 105.09(18) yes
Pd(1) O(1) S(1) 110.9(2) yes
Ag(1) O(4) S(2) 109.7(2) yes
P(3) C(1) P(4) 94.83(19) yes
P(2) C(2) P(3) 114.4(2) yes
P(1) C(3) P(2) 114.2(3) yes
S(1) C(11) C(12) 122.3(4) yes
S(1) C(11) C(16) 118.0(5) yes
C(12) C(11) C(16) 119.7(6) yes
C(11) C(12) C(13) 120.0(6) yes
C(12) C(13) C(14) 120.1(7) yes
C(13) C(14) C(15) 119.0(6) yes
C(13) C(14) C(17) 120.3(6) yes
C(15) C(14) C(17) 120.7(6) yes
C(14) C(15) C(16) 121.5(6) yes
C(11) C(16) C(15) 119.5(7) yes
S(2) C(18) C(19) 120.9(5) yes
S(2) C(18) C(23) 120.1(4) yes
C(19) C(18) C(23) 119.0(6) yes
C(18) C(19) C(20) 120.1(6) yes
C(19) C(20) C(21) 121.4(4) yes
C(20) C(21) C(22) 117.7(7) yes
C(20) C(21) C(24) 122.3(5) yes
C(22) C(21) C(24) 120.0(7) yes
C(21) C(22) C(23) 121.6(7) yes
C(18) C(23) C(22) 120.2(5) yes
S(3) C(25) C(26) 119.9(3) yes
S(3) C(25) C(30) 119.9(4) yes
C(26) C(25) C(30) 120.1(4) yes
C(25) C(26) C(27) 119.4(4) yes
C(26) C(27) C(28) 121.1(6) yes
C(27) C(28) C(29) 118.6(6) yes
C(27) C(28) C(31) 120.0(7) yes
C(29) C(28) C(31) 121.5(6) yes
C(28) C(29) C(30) 121.2(4) yes
C(25) C(30) C(29) 119.6(5) yes
P(4) C(101) C(102) 120.0(2) yes
P(4) C(101) C(106) 119.8(4) yes
C(102) C(101) C(106) 120.2(4) yes
C(101) C(102) C(103) 119.3(4) yes
C(102) C(103) C(104) 120.1(6) yes
C(103) C(104) C(105) 120.4(4) yes
C(104) C(105) C(106) 120.0(4) yes
C(101) C(106) C(105) 120.0(5) yes
P(4) C(107) C(108) 121.7(3) yes
P(4) C(107) C(112) 118.7(4) yes
C(108) C(107) C(112) 119.6(4) yes
C(107) C(108) C(109) 119.5(5) yes
C(108) C(109) C(110) 121.0(6) yes
C(109) C(110) C(111) 119.4(6) yes
C(110) C(111) C(112) 120.7(5) yes
C(107) C(112) C(111) 119.8(5) yes
P(3) C(113) C(114) 121.7(3) yes
P(3) C(113) C(118) 118.9(4) yes
C(114) C(113) C(118) 119.4(4) yes
C(113) C(114) C(115) 119.7(5) yes
C(114) C(115) C(116) 120.3(6) yes
C(115) C(116) C(117) 120.4(5) yes
C(116) C(117) C(118) 120.4(6) yes
C(113) C(118) C(117) 119.8(5) yes
P(2) C(119) C(120) 118.2(3) yes
P(2) C(119) C(124) 122.2(3) yes
C(120) C(119) C(124) 119.6(4) yes
C(119) C(120) C(121) 119.3(4) yes
C(120) C(121) C(122) 120.6(4) yes
C(121) C(122) C(123) 120.1(5) yes
C(122) C(123) C(124) 120.3(5) yes
C(119) C(124) C(123) 120.1(4) yes
P(1) C(125) C(126) 120.4(2) yes
P(1) C(125) C(130) 121.5(4) yes
C(126) C(125) C(130) 118.1(4) yes
C(125) C(126) C(127) 120.8(5) yes
C(126) C(127) C(128) 120.5(7) yes
C(127) C(128) C(129) 119.5(5) yes
C(128) C(129) C(130) 122.1(5) yes
C(125) C(130) C(129) 119.0(7) yes
P(1) C(131) C(132) 120.2(5) yes
P(1) C(131) C(136) 121.3(7) yes
P(1) C(131) C(138) 118.5(7) yes
C(132) C(131) C(136) 116.2(8) yes
C(132) C(131) C(138) 115.2(9) yes
C(136) C(131) C(138) 40.0(7) yes
C(131) C(132) C(133) 121.7(8) yes
C(132) C(133) C(134) 121.0(8) yes
C(133) C(134) C(135) 116.3(11) yes
C(133) C(134) C(137) 114.8(11) yes
C(135) C(134) C(137) 43.7(9) yes
C(134) C(135) C(136) 119.0(14) yes
C(134) C(135) C(137) 67.8(14) yes
C(134) C(135) C(138) 100.2(11) yes
C(136) C(135) C(137) 86.8(16) yes
C(136) C(135) C(138) 33.2(8) yes
C(137) C(135) C(138) 53.7(14) yes
C(131) C(136) C(135) 118.4(12) yes
C(131) C(136) C(137) 100.2(11) yes
C(131) C(136) C(138) 68.7(13) yes
C(135) C(136) C(137) 38.5(8) yes
C(135) C(136) C(138) 94.3(16) yes
C(137) C(136) C(138) 55.9(14) yes
C(134) C(137) C(135) 68.5(11) yes
C(134) C(137) C(136) 101.7(9) yes
C(134) C(137) C(138) 119.5(13) yes
C(135) C(137) C(136) 54.7(14) yes
C(135) C(137) C(138) 89.0(18) yes
C(136) C(137) C(138) 34.3(8) yes
C(131) C(138) C(135) 99.6(7) yes
C(131) C(138) C(136) 71.3(11) yes
C(131) C(138) C(137) 117.8(10) yes
C(135) C(138) C(136) 52.5(13) yes
C(135) C(138) C(137) 37.3(9) yes
C(136) C(138) C(137) 89.8(16) yes
P(3) C(1) H(1) 113.0 no
P(3) C(1) H(2) 113.2 no
P(4) C(1) H(1) 113.0 no
P(4) C(1) H(2) 113.1 no
H(1) C(1) H(2) 109.2 no
P(2) C(2) H(3) 108.4 no
P(2) C(2) H(4) 108.4 no
P(3) C(2) H(3) 108.2 no
P(3) C(2) H(4) 108.3 no
H(3) C(2) H(4) 109.1 no
P(1) C(3) H(5) 108.6 no
P(1) C(3) H(6) 108.6 no
P(2) C(3) H(5) 108.2 no
P(2) C(3) H(6) 108.1 no
H(5) C(3) H(6) 108.9 no
C(11) C(12) H(41) 119.7 no
C(13) C(12) H(41) 120.2 no
C(12) C(13) H(42) 120.6 no
C(14) C(13) H(42) 119.3 no
C(14) C(15) H(43) 118.8 no
C(16) C(15) H(43) 119.7 no
C(11) C(16) H(44) 120.4 no
C(15) C(16) H(44) 120.1 no
C(14) C(17) H(7) 109.6 no
C(14) C(17) H(8) 109.0 no
C(14) C(17) H(9) 110.1 no
H(7) C(17) H(8) 108.8 no
H(7) C(17) H(9) 110.1 no
H(8) C(17) H(9) 109.1 no
C(18) C(19) H(45) 119.7 no
C(20) C(19) H(45) 120.2 no
C(19) C(20) H(46) 119.7 no
C(21) C(20) H(46) 118.8 no
C(21) C(22) H(47) 119.4 no
C(23) C(22) H(47) 119.0 no
C(18) C(23) H(48) 120.1 no
C(22) C(23) H(48) 119.8 no
C(21) C(24) H(10) 110.7 no
C(21) C(24) H(11) 109.8 no
C(21) C(24) H(12) 110.3 no
H(10) C(24) H(11) 108.7 no
H(10) C(24) H(12) 109.2 no
H(11) C(24) H(12) 108.2 no
C(25) C(26) H(49) 120.5 no
C(27) C(26) H(49) 120.1 no
C(26) C(27) H(50) 118.8 no
C(28) C(27) H(50) 120.1 no
C(28) C(29) H(51) 119.9 no
C(30) C(29) H(51) 118.9 no
C(25) C(30) H(52) 119.8 no
C(29) C(30) H(52) 120.5 no
C(28) C(31) H(13) 107.6 no
C(28) C(31) H(14) 110.2 no
C(28) C(31) H(15) 112.1 no
H(13) C(31) H(14) 106.1 no
H(13) C(31) H(15) 108.6 no
H(14) C(31) H(15) 111.9 no
C(101) C(102) H(16) 120.1 no
C(103) C(102) H(16) 120.6 no
C(102) C(103) H(17) 120.2 no
C(104) C(103) H(17) 119.7 no
C(103) C(104) H(18) 120.0 no
C(105) C(104) H(18) 119.6 no
C(104) C(105) H(19) 120.2 no
C(106) C(105) H(19) 119.7 no
C(101) C(106) H(20) 120.0 no
C(105) C(106) H(20) 120.0 no
C(107) C(108) H(21) 120.0 no
C(109) C(108) H(21) 120.5 no
C(108) C(109) H(22) 119.5 no
C(110) C(109) H(22) 119.4 no
C(109) C(110) H(23) 120.5 no
C(111) C(110) H(23) 120.1 no
C(110) C(111) H(24) 119.6 no
C(112) C(111) H(24) 119.8 no
C(107) C(112) H(25) 119.9 no
C(111) C(112) H(25) 120.4 no
C(113) C(114) H(26) 119.6 no
C(115) C(114) H(26) 120.7 no
C(114) C(115) H(27) 119.7 no
C(116) C(115) H(27) 120.0 no
C(115) C(116) H(28) 120.0 no
C(117) C(116) H(28) 119.6 no
C(116) C(117) H(29) 120.0 no
C(118) C(117) H(29) 119.6 no
C(113) C(118) H(30) 120.4 no
C(117) C(118) H(30) 119.8 no
C(119) C(120) H(31) 120.5 no
C(121) C(120) H(31) 120.2 no
C(120) C(121) H(32) 119.9 no
C(122) C(121) H(32) 119.5 no
C(121) C(122) H(33) 120.5 no
C(123) C(122) H(33) 119.5 no
C(122) C(123) H(34) 119.8 no
C(124) C(123) H(34) 119.8 no
C(119) C(124) H(35) 119.6 no
C(123) C(124) H(35) 120.3 no
C(125) C(126) H(36) 119.4 no
C(127) C(126) H(36) 119.9 no
C(126) C(127) H(37) 119.2 no
C(128) C(127) H(37) 120.3 no
C(127) C(128) H(38) 119.7 no
C(129) C(128) H(38) 120.7 no
C(128) C(129) H(39) 119.0 no
C(130) C(129) H(39) 118.7 no
C(125) C(130) H(40) 120.2 no
C(129) C(130) H(40) 120.8 no
C(131) C(132) H(53) 118.6 no
C(133) C(132) H(53) 119.7 no
C(132) C(133) H(54) 119.9 no
C(134) C(133) H(54) 119.2 no
C(133) C(134) H(55) 119.6 no
C(135) C(134) H(55) 120.0 no
C(137) C(134) H(55) 120.1 no
C(134) C(135) H(56) 120.5 no
C(136) C(135) H(56) 120.5 no
C(137) C(135) H(56) 115.1 no
C(138) C(135) H(56) 130.5 no
C(131) C(136) H(57) 120.5 no
C(135) C(136) H(57) 121.1 no
C(137) C(136) H(57) 126.0 no
C(138) C(136) H(57) 105.7 no
C(134) C(137) H(58) 120.5 no
C(135) C(137) H(58) 112.5 no
C(136) C(137) H(58) 127.9 no
C(138) C(137) H(58) 120.0 no
C(131) C(138) H(59) 120.9 no
C(135) C(138) H(59) 127.7 no
C(136) C(138) H(59) 108.4 no
C(137) C(138) H(59) 121.3 no

loop_
_geom_bond_atom_site_label_1
_geom_bond_atom_site_label_2
_geom_bond_distance
_geom_bond_publ_flag
Ag(1) P(2) 2.3669(12) yes
Ag(1) O(4) 2.185(5) yes
Pd(1) P(1) 2.3289(9) yes
Pd(1) P(3) 2.2211(13) yes
Pd(1) P(4) 2.3490(9) yes
Pd(1) O(1) 2.140(4) yes
S(1) O(1) 1.464(4) yes
S(1) O(2) 1.424(5) yes
S(1) O(3) 1.454(3) yes
S(1) C(11) 1.764(6) yes
S(2) O(4) 1.482(5) yes
S(2) O(5) 1.421(3) yes
S(2) O(6) 1.441(6) yes
S(2) C(18) 1.774(7) yes
S(3) O(7) 1.454(4) yes
S(3) O(8) 1.457(4) yes
S(3) O(9) 1.446(4) yes
S(3) C(25) 1.770(4) yes
P(1) C(3) 1.825(5) yes
P(1) C(125) 1.802(4) yes
P(1) C(131) 1.811(6) yes
P(2) C(2) 1.835(3) yes
P(2) C(3) 1.841(6) yes
P(2) C(119) 1.820(5) yes
P(3) C(1) 1.821(2) yes
P(3) C(2) 1.814(4) yes
P(3) C(113) 1.797(5) yes
P(4) C(1) 1.839(5) yes
P(4) C(101) 1.805(4) yes
P(4) C(107) 1.811(5) yes
C(11) C(12) 1.380(10) yes
C(11) C(16) 1.381(8) yes
C(12) C(13) 1.390(10) yes
C(13) C(14) 1.374(9) yes
C(14) C(15) 1.375(11) yes
C(14) C(17) 1.513(11) yes
C(15) C(16) 1.372(11) yes
C(18) C(19) 1.384(6) yes
C(18) C(23) 1.376(11) yes
C(19) C(20) 1.395(10) yes
C(20) C(21) 1.371(11) yes
C(21) C(22) 1.386(7) yes
C(21) C(24) 1.504(13) yes
C(22) C(23) 1.385(13) yes
C(25) C(26) 1.379(8) yes
C(25) C(30) 1.382(5) yes
C(26) C(27) 1.388(8) yes
C(27) C(28) 1.371(8) yes
C(28) C(29) 1.387(11) yes
C(28) C(31) 1.505(13) yes
C(29) C(30) 1.374(8) yes
C(101) C(102) 1.384(8) yes
C(101) C(106) 1.389(5) yes
C(102) C(103) 1.400(6) yes
C(103) C(104) 1.376(6) yes
C(104) C(105) 1.379(9) yes
C(105) C(106) 1.383(6) yes
C(107) C(108) 1.390(8) yes
C(107) C(112) 1.395(7) yes
C(108) C(109) 1.392(8) yes
C(109) C(110) 1.370(9) yes
C(110) C(111) 1.385(10) yes
C(111) C(112) 1.384(8) yes
C(113) C(114) 1.401(8) yes
C(113) C(118) 1.403(7) yes
C(114) C(115) 1.384(8) yes
C(115) C(116) 1.387(9) yes
C(116) C(117) 1.372(10) yes
C(117) C(118) 1.384(8) yes
C(119) C(120) 1.397(6) yes
C(119) C(124) 1.393(7) yes
C(120) C(121) 1.393(8) yes
C(121) C(122) 1.368(9) yes
C(122) C(123) 1.386(7) yes
C(123) C(124) 1.374(8) yes
C(125) C(126) 1.377(9) yes
C(125) C(130) 1.381(6) yes
C(126) C(127) 1.396(7) yes
C(127) C(128) 1.334(8) yes
C(128) C(129) 1.341(12) yes
C(129) C(130) 1.395(8) yes
C(131) C(132) 1.349(10) yes
C(131) C(136) 1.413(16) yes
C(131) C(138) 1.390(14) yes
C(132) C(133) 1.380(14) yes
C(133) C(134) 1.298(13) yes
C(134) C(135) 1.428(19) yes
C(134) C(137) 1.422(16) yes
C(135) C(136) 1.39(2) yes
C(135) C(137) 1.06(2) yes
C(135) C(138) 1.75(2) yes
C(136) C(137) 1.70(2) yes
C(136) C(138) 0.960(17) yes
C(137) C(138) 1.41(2) yes
C(1) H(1) 0.953 no
C(1) H(2) 0.950 no
C(2) H(3) 0.953 no
C(2) H(4) 0.951 no
C(3) H(5) 0.952 no
C(3) H(6) 0.954 no
C(12) H(41) 0.957 no
C(13) H(42) 0.958 no
C(15) H(43) 0.963 no
C(16) H(44) 0.957 no
C(17) H(7) 0.948 no
C(17) H(8) 0.959 no
C(17) H(9) 0.945 no
C(19) H(45) 0.964 no
C(20) H(46) 0.964 no
C(22) H(47) 0.970 no
C(23) H(48) 0.960 no
C(24) H(10) 0.949 no
C(24) H(11) 0.961 no
C(24) H(12) 0.955 no
C(26) H(49) 0.959 no
C(27) H(50) 0.962 no
C(29) H(51) 0.958 no
C(30) H(52) 0.954 no
C(31) H(13) 0.989 no
C(31) H(14) 0.952 no
C(31) H(15) 0.920 no
C(102) H(16) 0.955 no
C(103) H(17) 0.955 no
C(104) H(18) 0.954 no
C(105) H(19) 0.951 no
C(106) H(20) 0.955 no
C(108) H(21) 0.955 no
C(109) H(22) 0.956 no
C(110) H(23) 0.953 no
C(111) H(24) 0.955 no
C(112) H(25) 0.956 no
C(114) H(26) 0.957 no
C(115) H(27) 0.963 no
C(116) H(28) 0.958 no
C(117) H(29) 0.957 no
C(118) H(30) 0.958 no
C(120) H(31) 0.964 no
C(121) H(32) 0.952 no
C(122) H(33) 0.955 no
C(123) H(34) 0.961 no
C(124) H(35) 0.953 no
C(126) H(36) 0.958 no
C(127) H(37) 0.977 no
C(128) H(38) 0.957 no
C(129) H(39) 0.962 no
C(130) H(40) 0.955 no
C(132) H(53) 0.963 no
C(133) H(54) 0.955 no
C(134) H(55) 0.958 no
C(135) H(56) 0.960 no
C(136) H(57) 0.956 no
C(137) H(58) 0.963 no
C(138) H(59) 0.962 no
